data_4002336
loop_
_publ_author_name
'Huang, Q.'
'Hwu, S.-J.'

_publ_section_title
;
 High-temperature synthesis of two new aluminophosphates, Na Rb2 Al2(P
 O4)3 and Na Cs2 Al (P O4)2 in molten alkali metal chloride media
;
_journal_name_full 'Chemistry of Materials (1,1989-)'
_journal_page_first 1794
_journal_page_last 1799
_journal_volume 13
_journal_year 2001
_chemical_formula_sum 'Al Cs2 Na O8 P2'
_chemical_name_systematic 'Na Cs2 Al (P O4)2'
_space_group_IT_number 14
_symmetry_space_group_name_Hall '-P 2ybc'
_symmetry_space_group_name_H-M 'P 1 21/c 1'
_cell_angle_alpha 90
_cell_angle_beta 90.35
_cell_angle_gamma 90
_cell_formula_units_Z 8
_cell_length_a 10.992
_cell_length_b 9.192
_cell_length_c 18.998
_cell_volume 1919.493
_citation_journal_id_ASTM CMATEX
_cod_data_source_file Huang_CMATEX_2001_940.cif
_cod_data_source_block Al1Cs2Na1O8P2
_cod_original_formula_sum 'Al1 Cs2 Na1 O8 P2'
_cod_database_code 4002336

loop_
_symmetry_equiv_pos_as_xyz
x,y,z
-x,y+1/2,-z+1/2
-x,-y,-z
x,-y-1/2,z-1/2

loop_
_atom_site_label
_atom_site_type_symbol
_atom_site_fract_x
_atom_site_fract_y
_atom_site_fract_z
_atom_site_occupancy
_atom_site_U_iso_or_equiv
Cs3 Cs+1 0.4073 0.003 0.3961 1 0.0
Cs1 Cs+1 0.682 0.0333 0.1328 1 0.0
O1 O-2 0.4213 -0.0074 0.2138 1 0.0
O16 O-2 0.7204 0.7176 0.225 1 0.0
P1 P+5 0.3973 0.8266 0.2177 1 0.0
O8 O-2 0.4526 0.2793 0.0255 1 0.0
Cs4 Cs+1 0.085 -0.003 0.1183 1 0.0
O15 O-2 0.923 0.5975 0.22 1 0.0
O12 O-2 0.7569 0.2873 0.0063 1 0.0
P2 P+5 0.338 0.2111 0.0477 1 0.0
O6 O-2 0.2287 0.3047 0.0206 1 0.0
P4 P+5 0.8537 0.7285 0.2011 1 0.0
P3 P+5 0.8784 0.3129 0.0384 1 0.0
O2 O-2 0.2691 0.7988 0.2402 1 0.0
Al1 Al+3 0.3825 0.1738 0.2106 1 0.0
Na1 Na+1 0.0909 0.8518 0.2909 1 0.0
O9 O-2 0.8961 0.4764 0.0556 1 0.0
O13 O-2 0.841 0.7439 0.1192 1 0.0
O7 O-2 0.3197 0.0591 0.0247 1 0.0
Al2 Al+3 0.8804 0.6613 0.041 1 0.0
O3 O-2 0.4304 0.7563 0.1495 1 0.0
O5 O-2 0.3223 0.2228 0.129 1 0.0
Cs2 Cs+1 0.815 0.0383 0.3543 1 0.0
O4 O-2 0.5161 0.2735 0.2221 1 0.0
O11 O-2 0.9002 0.2304 0.1056 1 0.0
Na2 Na+1 0.6017 0.1679 -0.0393 1 0.0
O14 O-2 0.9058 0.8661 0.2292 1 0.0
O10 O-2 0.0221 0.7269 0.0168 1 0.0
